data_1010325
loop_
_publ_author_name
'Hultgren, R'
'Gingrich, N S'
'Warren, B E'

_publ_section_title
;
The Atomic Distribution in Red and Black Phosphorus and the Crystal
Structure of Black Phosphorus
;
_journal_coden_ASTM JCPSA6
_journal_name_full 'Journal of Chemical Physics'
_journal_page_first 351
_journal_page_last 355
_journal_paper_doi 10.1063/1.1749671
_journal_volume 3
_journal_year 1935
_chemical_formula_structural P
_chemical_formula_sum P
_chemical_name_systematic 'Phosphorus - black'
_space_group_IT_number 64
_symmetry_cell_setting orthorhombic
_symmetry_Int_Tables_number 64
_symmetry_space_group_name_Hall '-B 2ab 2'
_symmetry_space_group_name_H-M 'B m a b'
_cell_angle_alpha 90
_cell_angle_beta 90
_cell_angle_gamma 90
_cell_formula_units_Z 8
_cell_length_a 3.31
_cell_length_b 4.38
_cell_length_c 10.5
_cell_volume 152.2
_exptl_crystal_density_meas 2.7
_cod_database_code 1010325

loop_
_symmetry_equiv_pos_as_xyz
x,y,z
x,-y,-z
x,1/2+y,1/2-z
x,1/2-y,1/2+z
-x,-y,-z
-x,y,z
-x,1/2-y,1/2+z
-x,1/2+y,1/2-z
1/2+x,y,1/2+z
1/2+x,-y,1/2-z
1/2+x,1/2+y,-z
1/2+x,1/2-y,z
1/2-x,-y,1/2-z
1/2-x,y,1/2+z
1/2-x,1/2-y,z
1/2-x,1/2+y,-z

loop_
_atom_site_label
_atom_site_type_symbol
_atom_site_symmetry_multiplicity
_atom_site_Wyckoff_symbol
_atom_site_fract_x
_atom_site_fract_y
_atom_site_fract_z
_atom_site_occupancy
_atom_site_attached_hydrogens
_atom_site_calc_flag
P1 P0 8 f 0. 0.09 0.098 1. 0 d

loop_
_atom_type_symbol
_atom_type_oxidation_number
P0 0.000
